data_7063987
loop_
_publ_author_name
'Kammereck, Stefanie'
'Bousrez, Guillaume'
'Renier, Olivier'
'Paterlini, Veronica'
'Smetana, Volodymyr'
'Mudring, Anja-Verena'

_publ_section_title
;
 Crystal chemistry and luminescence properties of tetrabutylphosphonium
 tetrakis(8-quinolinato)lanthanidate [P4444][Ln(Q)4]&#x00B7;2X (X = H2O
 and (CH3)2CO)
;
_journal_issue 38
_journal_name_full 'New Journal of Chemistry'
_journal_page_first 16493
_journal_page_last 16500
_journal_paper_doi 10.1039/D4NJ03697B
_journal_volume 49
_journal_year 2025
_chemical_formula_sum 'C58 H72 N4 O6 P Yb'
_chemical_formula_weight 1125.20
_space_group_crystal_system triclinic
_space_group_IT_number 2
_space_group_name_Hall '-P 1'
_space_group_name_H-M_alt 'P -1'
_atom_sites_solution_hydrogens geom
_audit_creation_method SHELXL-2018/3
_audit_update_record
;
2022-01-15 deposited with the CCDC.	2025-08-06 downloaded from the CCDC.
;
_cell_angle_alpha 94.178(11)
_cell_angle_beta 99.341(10)
_cell_angle_gamma 114.634(9)
_cell_formula_units_Z 2
_cell_length_a 11.863(3)
_cell_length_b 11.901(3)
_cell_length_c 21.584(6)
_cell_measurement_reflns_used 55233
_cell_measurement_temperature 100(2)
_cell_measurement_theta_max 26.452
_cell_measurement_theta_min 1.969
_cell_volume 2699.5(12)
_computing_structure_refinement 'SHELXL-2018/3 (Sheldrick, 2018)'
_computing_structure_solution 'SHELXT 2014/5 (Sheldrick, 2014)'
_diffrn_ambient_temperature 100(2)
_diffrn_measured_fraction_theta_full 0.998
_diffrn_measured_fraction_theta_max 0.993
_diffrn_measurement_device_type 'Bruker Venture'
_diffrn_radiation_type MoK\a
_diffrn_radiation_wavelength 0.71073
_diffrn_reflns_av_R_equivalents 0.0837
_diffrn_reflns_av_unetI/netI 0.0596
_diffrn_reflns_Laue_measured_fraction_full 0.998
_diffrn_reflns_Laue_measured_fraction_max 0.993
_diffrn_reflns_limit_h_max 14
_diffrn_reflns_limit_h_min -14
_diffrn_reflns_limit_k_max 14
_diffrn_reflns_limit_k_min -14
_diffrn_reflns_limit_l_max 26
_diffrn_reflns_limit_l_min -26
_diffrn_reflns_number 55233
_diffrn_reflns_point_group_measured_fraction_full 0.998
_diffrn_reflns_point_group_measured_fraction_max 0.993
_diffrn_reflns_theta_full 25.242
_diffrn_reflns_theta_max 26.452
_diffrn_reflns_theta_min 1.969
_exptl_absorpt_coefficient_mu 1.815
_exptl_crystal_density_diffrn 1.384
_exptl_crystal_description block
_exptl_crystal_F_000 1162
_refine_diff_density_max 2.912
_refine_diff_density_min -2.255
_refine_diff_density_rms 0.152
_refine_ls_extinction_method none
_refine_ls_goodness_of_fit_ref 1.055
_refine_ls_hydrogen_treatment constr
_refine_ls_matrix_type full
_refine_ls_number_parameters 550
_refine_ls_number_reflns 11034
_refine_ls_number_restraints 0
_refine_ls_restrained_S_all 1.055
_refine_ls_R_factor_all 0.0738
_refine_ls_R_factor_gt 0.0590
_refine_ls_shift/su_max 0.028
_refine_ls_shift/su_mean 0.000
_refine_ls_structure_factor_coef Fsqd
_refine_ls_weighting_details 'w=1/[\s^2^(Fo^2^)+(0.0896P)^2^+9.5249P] where P=(Fo^2^+2Fc^2^)/3'
_refine_ls_weighting_scheme calc
_refine_ls_wR_factor_gt 0.1525
_refine_ls_wR_factor_ref 0.1634
_reflns_Friedel_coverage 0.000
_reflns_number_gt 9173
_reflns_number_total 11034
_reflns_threshold_expression 'I > 2\s(I)'
_cod_data_source_file d4nj03697b2.cif
_cod_data_source_block sk_Yb
_cod_depositor_comments 'Adding full bibliography for 7063983--7063989.cif.'
_cod_original_cell_volume 2699.5(13)
_cod_database_code 7063987
_shelx_shelxl_version_number 2018/3
_shelx_space_group_comment
;
The symmetry employed for this shelxl refinement is uniquely defined
by the following loop, which should always be used as a source of
symmetry information in preference to the above space-group names.
They are only intended as comments.
;

loop_
_space_group_symop_operation_xyz
'x, y, z'
'-x, -y, -z'

loop_
_atom_site_label
_atom_site_type_symbol
_atom_site_fract_x
_atom_site_fract_y
_atom_site_fract_z
_atom_site_U_iso_or_equiv
_atom_site_adp_type
_atom_site_occupancy
_atom_site_site_symmetry_order
_atom_site_calc_flag
_atom_site_refinement_flags_posn
_atom_site_refinement_flags_adp
_atom_site_refinement_flags_occupancy
_atom_site_disorder_assembly
_atom_site_disorder_group
Yb1 Yb 0.46588(3) 0.53522(2) 0.74041(2) 0.02988(11) Uani 1 1 d . . . . .
P1 P 1.0161(3) 0.0832(3) 0.80132(14) 0.0806(9) Uani 1 1 d . . . . .
O1 O 0.5260(4) 0.7178(4) 0.7048(2) 0.0348(10) Uani 1 1 d . . . . .
O2 O 0.6524(4) 0.5316(4) 0.7772(2) 0.0319(9) Uani 1 1 d . . . . .
N3 N 0.5938(5) 0.6984(5) 0.8375(2) 0.0315(11) Uani 1 1 d . . . . .
N4 N 0.2895(5) 0.4779(5) 0.6451(3) 0.0348(12) Uani 1 1 d . . . . .
O5 O 0.3716(4) 0.3281(4) 0.7051(2) 0.0322(9) Uani 1 1 d . . . . .
N6 N 0.4298(5) 0.4437(5) 0.8409(2) 0.0309(11) Uani 1 1 d . . . . .
O7 O 0.3106(4) 0.5627(4) 0.7773(2) 0.0342(10) Uani 1 1 d . . . . .
N1 N 0.5530(5) 0.5301(5) 0.6436(3) 0.0350(12) Uani 1 1 d . . . . .
C1 C 0.5780(6) 0.7407(6) 0.6542(3) 0.0328(13) Uani 1 1 d . . . . .
C2 C 0.6210(7) 0.8542(7) 0.6328(4) 0.0420(16) Uani 1 1 d . . . . .
H2 H 0.613667 0.922275 0.654731 0.050 Uiso 1 1 calc R U . . .
C8AA C 0.6757(7) 0.8711(7) 0.5790(4) 0.0462(17) Uani 1 1 d . . . . .
H8AA H 0.705489 0.951161 0.565940 0.055 Uiso 1 1 calc R U . . .
C4 C 0.6875(8) 0.7775(8) 0.5450(4) 0.0495(19) Uani 1 1 d . . . . .
H4 H 0.722953 0.791373 0.508259 0.059 Uiso 1 1 calc R U . . .
C5 C 0.6457(6) 0.6579(7) 0.5654(3) 0.0398(15) Uani 1 1 d . . . . .
C6AA C 0.5921(6) 0.6405(6) 0.6199(3) 0.0343(14) Uani 1 1 d . . . . .
C7 C 0.5668(7) 0.4366(7) 0.6133(3) 0.0412(15) Uani 1 1 d . . . . .
H7 H 0.541743 0.360018 0.629807 0.049 Uiso 1 1 calc R U . . .
C8 C 0.6165(7) 0.4453(8) 0.5582(3) 0.0456(17) Uani 1 1 d . . . . .
H8 H 0.622479 0.375162 0.537661 0.055 Uiso 1 1 calc R U . . .
C9 C 0.6558(7) 0.5541(8) 0.5344(3) 0.0474(18) Uani 1 1 d . . . . .
H9 H 0.689871 0.561099 0.497169 0.057 Uiso 1 1 calc R U . . .
C10 C 0.7364(6) 0.6084(6) 0.8268(3) 0.0334(13) Uani 1 1 d . . . . .
C11 C 0.8540(6) 0.6088(6) 0.8490(3) 0.0387(15) Uani 1 1 d . . . . .
H11 H 0.877148 0.551962 0.827343 0.046 Uiso 1 1 calc R U . . .
C12 C 0.9378(7) 0.6918(7) 0.9026(4) 0.0458(17) Uani 1 1 d . . . . .
H12 H 1.016741 0.689286 0.916827 0.055 Uiso 1 1 calc R U . . .
C13 C 0.9106(7) 0.7768(7) 0.9356(4) 0.0448(16) Uani 1 1 d . . . . .
H13 H 0.970176 0.832193 0.971777 0.054 Uiso 1 1 calc R U . . .
C14 C 0.7944(6) 0.7818(6) 0.9157(3) 0.0359(14) Uani 1 1 d . . . . .
C15 C 0.7080(6) 0.6987(6) 0.8605(3) 0.0308(13) Uani 1 1 d . . . . .
C16 C 0.5622(6) 0.7784(6) 0.8678(3) 0.0353(14) Uani 1 1 d . . . . .
H16 H 0.483196 0.779088 0.851491 0.042 Uiso 1 1 calc R U . . .
C17 C 0.6407(7) 0.8622(7) 0.9231(3) 0.0441(16) Uani 1 1 d . . . . .
H17 H 0.614139 0.917148 0.943846 0.053 Uiso 1 1 calc R U . . .
C18 C 0.7555(7) 0.8637(7) 0.9466(3) 0.0430(16) Uani 1 1 d . . . . .
H18 H 0.809318 0.920157 0.983823 0.052 Uiso 1 1 calc R U . . .
C19 C 0.2256(6) 0.3521(7) 0.6247(3) 0.0344(14) Uani 1 1 d . . . . .
C20 C 0.1177(7) 0.2984(8) 0.5738(3) 0.0415(16) Uani 1 1 d . . . . .
C21 C 0.0787(8) 0.3828(9) 0.5446(4) 0.056(2) Uani 1 1 d . . . . .
H21 H 0.006383 0.352005 0.510597 0.068 Uiso 1 1 calc R U . . .
C22 C 0.1445(8) 0.5072(8) 0.5652(4) 0.0518(19) Uani 1 1 d . . . . .
H22 H 0.118835 0.563999 0.545402 0.062 Uiso 1 1 calc R U . . .
C23 C 0.2513(8) 0.5531(8) 0.6162(3) 0.0467(18) Uani 1 1 d . . . . .
H23 H 0.296856 0.640782 0.629934 0.056 Uiso 1 1 calc R U . . .
C24 C 0.0548(7) 0.1673(8) 0.5565(3) 0.0493(18) Uani 1 1 d . . . . .
H24 H -0.019149 0.129847 0.523391 0.059 Uiso 1 1 calc R U . . .
C25 C 0.1009(8) 0.0949(8) 0.5876(3) 0.0490(18) Uani 1 1 d . . . . .
H25 H 0.058464 0.006673 0.575231 0.059 Uiso 1 1 calc R U . . .
C26 C 0.2090(6) 0.1461(7) 0.6373(3) 0.0392(15) Uani 1 1 d . . . . .
H26 H 0.238547 0.092262 0.657504 0.047 Uiso 1 1 calc R U . . .
C27 C 0.2732(6) 0.2747(6) 0.6571(3) 0.0315(13) Uani 1 1 d . . . . .
C28 C 0.3416(6) 0.4669(6) 0.8671(3) 0.0324(13) Uani 1 1 d . . . . .
C29 C 0.2789(6) 0.5281(6) 0.8307(3) 0.0326(13) Uani 1 1 d . . . . .
C30 C 0.1874(7) 0.5513(7) 0.8559(4) 0.0425(16) Uani 1 1 d . . . . .
H30 H 0.143361 0.591626 0.833206 0.051 Uiso 1 1 calc R U . . .
C31 C 0.1605(8) 0.5154(8) 0.9140(4) 0.055(2) Uani 1 1 d . . . . .
H31 H 0.096674 0.530710 0.929308 0.066 Uiso 1 1 calc R U . . .
C32 C 0.2216(8) 0.4595(8) 0.9497(4) 0.0513(19) Uani 1 1 d . . . . .
H32 H 0.202774 0.439072 0.989727 0.062 Uiso 1 1 calc R U . . .
C33 C 0.3137(7) 0.4324(6) 0.9262(3) 0.0383(15) Uani 1 1 d . . . . .
C34 C 0.3849(7) 0.3781(6) 0.9595(3) 0.0418(16) Uani 1 1 d . . . . .
H34 H 0.372413 0.357268 1.000324 0.050 Uiso 1 1 calc R U . . .
C35 C 0.4722(7) 0.3553(7) 0.9334(3) 0.0429(16) Uani 1 1 d . . . . .
H35 H 0.519624 0.317104 0.955115 0.052 Uiso 1 1 calc R U . . .
C36 C 0.4902(6) 0.3896(6) 0.8736(3) 0.0358(14) Uani 1 1 d . . . . .
H36 H 0.550394 0.372415 0.855582 0.043 Uiso 1 1 calc R U . . .
C38 C 0.9750(10) -0.2834(11) 0.6322(5) 0.0758(7) Uani 1 1 d . . . . .
H38A H 0.933886 -0.261312 0.595111 0.114 Uiso 1 1 calc R U . . .
H38B H 0.952054 -0.373251 0.625134 0.114 Uiso 1 1 calc R U . . .
H38C H 1.067307 -0.236024 0.638774 0.114 Uiso 1 1 calc R U . . .
C39 C 0.9314(11) -0.2521(11) 0.6905(5) 0.0758(7) Uani 1 1 d . . . . .
H39A H 0.972799 -0.274739 0.727930 0.091 Uiso 1 1 calc R U . . .
H39B H 0.838496 -0.302089 0.684374 0.091 Uiso 1 1 calc R U . . .
C40 C 0.9634(11) -0.1125(11) 0.7032(5) 0.0758(7) Uani 1 1 d . . . . .
H40A H 0.924461 -0.089936 0.664908 0.091 Uiso 1 1 calc R U . . .
H40B H 1.056570 -0.063301 0.710166 0.091 Uiso 1 1 calc R U . . .
C41 C 0.9177(10) -0.0752(11) 0.7610(5) 0.0758(7) Uani 1 1 d . . . . .
H41A H 0.915148 -0.133642 0.791706 0.091 Uiso 1 1 calc R U . . .
H41B H 0.830107 -0.085049 0.746481 0.091 Uiso 1 1 calc R U . . .
C42 C 1.0383(10) 0.2109(11) 0.7560(5) 0.0758(7) Uani 1 1 d . . . . .
H42A H 1.064431 0.289031 0.785669 0.091 Uiso 1 1 calc R U . . .
H42B H 1.107703 0.222657 0.733356 0.091 Uiso 1 1 calc R U . . .
C43 C 0.9217(10) 0.1889(11) 0.7087(5) 0.0758(7) Uani 1 1 d . . . . .
H43A H 0.846955 0.151574 0.728216 0.091 Uiso 1 1 calc R U . . .
H43B H 0.910718 0.128269 0.671708 0.091 Uiso 1 1 calc R U . . .
C44 C 0.9275(10) 0.3101(11) 0.6859(5) 0.0758(7) Uani 1 1 d . . . . .
H44A H 0.921547 0.363693 0.721273 0.091 Uiso 1 1 calc R U . . .
H44B H 1.010906 0.355951 0.674729 0.091 Uiso 1 1 calc R U . . .
C45 C 0.8284(10) 0.2899(11) 0.6315(5) 0.0758(7) Uani 1 1 d . . . . .
H45A H 0.837341 0.242321 0.595144 0.114 Uiso 1 1 calc R U . . .
H45B H 0.835279 0.370884 0.620824 0.114 Uiso 1 1 calc R U . . .
H45C H 0.745321 0.242928 0.641662 0.114 Uiso 1 1 calc R U . . .
C46 C 1.1729(10) 0.0977(11) 0.8303(5) 0.0758(7) Uani 1 1 d . . . . .
H46A H 1.215522 0.104567 0.794046 0.091 Uiso 1 1 calc R U . . .
H46B H 1.221080 0.177020 0.860471 0.091 Uiso 1 1 calc R U . . .
C47 C 1.1812(10) -0.0063(11) 0.8629(5) 0.0758(7) Uani 1 1 d . . . . .
H47A H 1.145703 -0.083126 0.831050 0.091 Uiso 1 1 calc R U . . .
H47B H 1.127414 -0.022373 0.894876 0.091 Uiso 1 1 calc R U . . .
C48 C 1.3135(10) 0.0177(11) 0.8956(5) 0.0758(7) Uani 1 1 d . . . . .
H48A H 1.369653 0.042515 0.864874 0.091 Uiso 1 1 calc R U . . .
H48B H 1.345647 0.088902 0.930717 0.091 Uiso 1 1 calc R U . . .
C49 C 1.3216(10) -0.0897(11) 0.9215(5) 0.0758(7) Uani 1 1 d . . . . .
H49A H 1.268591 -0.113365 0.953137 0.114 Uiso 1 1 calc R U . . .
H49B H 1.409902 -0.067352 0.941639 0.114 Uiso 1 1 calc R U . . .
H49C H 1.291639 -0.160350 0.887034 0.114 Uiso 1 1 calc R U . . .
C50 C 0.9726(11) 0.1239(12) 0.8750(5) 0.0758(7) Uani 1 1 d . . . . .
H50A H 0.943380 0.049118 0.896463 0.091 Uiso 1 1 calc R U . . .
H50B H 1.049687 0.189551 0.903695 0.091 Uiso 1 1 calc R U . . .
C51 C 0.8744(11) 0.1681(11) 0.8667(5) 0.0758(7) Uani 1 1 d . . . . .
H51A H 0.797895 0.101781 0.837933 0.091 Uiso 1 1 calc R U . . .
H51B H 0.903876 0.241748 0.844491 0.091 Uiso 1 1 calc R U . . .
C52 C 0.8356(10) 0.2034(12) 0.9240(5) 0.0758(7) Uani 1 1 d . . . . .
H52A H 0.811742 0.131241 0.947414 0.091 Uiso 1 1 calc R U . . .
H52B H 0.911670 0.272748 0.951456 0.091 Uiso 1 1 calc R U . . .
C53 C 0.7331(10) 0.2417(11) 0.9177(5) 0.0758(7) Uani 1 1 d . . . . .
H53A H 0.753332 0.312721 0.894243 0.114 Uiso 1 1 calc R U . . .
H53B H 0.723123 0.266480 0.960011 0.114 Uiso 1 1 calc R U . . .
H53C H 0.653925 0.171729 0.894559 0.114 Uiso 1 1 calc R U . . .
O3 O 0.7155(5) 0.0527(4) 0.2620(2) 0.0404(11) Uani 1 1 d . . . . .
C3 C 0.7667(5) 0.2623(5) 0.2559(3) 0.0224(11) Uani 1 1 d . . . . .
H3A H 0.849748 0.261057 0.260300 0.034 Uiso 1 1 calc R U . . .
H3B H 0.770327 0.323604 0.289911 0.034 Uiso 1 1 calc R U . . .
H3C H 0.744500 0.285406 0.214546 0.034 Uiso 1 1 calc R U . . .
C5AA C 0.5276(5) 0.8231(5) 0.2619(3) 0.0212(11) Uani 1 1 d . . . . .
H5AA H 0.565857 0.881628 0.233346 0.032 Uiso 1 1 calc R U . . .
H5AB H 0.541330 0.748157 0.253782 0.032 Uiso 1 1 calc R U . . .
H5AC H 0.567022 0.863277 0.306125 0.032 Uiso 1 1 calc R U . . .
O0AA O 0.3649(5) 0.8865(5) 0.2487(3) 0.0565(15) Uani 1 1 d . . . . .
C C 0.4005(8) 0.7901(8) 0.2514(4) 0.0527(19) Uani 1 1 d . . . . .
C4AA C 0.6775(8) 0.1468(8) 0.2598(3) 0.0459(17) Uani 1 1 d . . . . .
C2AA C 0.3093(5) 0.6754(5) 0.2414(3) 0.0316(14) Uani 1 1 d . . . . .
H2AA H 0.226839 0.678133 0.235231 0.038 Uiso 1 1 calc R U . . .
H2AB H 0.313548 0.628375 0.203331 0.038 Uiso 1 1 calc R U . . .
H2AC H 0.319519 0.634150 0.278160 0.038 Uiso 1 1 calc R U . . .
C7AA C 0.5559(5) 0.1192(5) 0.2627(3) 0.0192(10) Uani 1 1 d . . . . .
H7AA H 0.499444 0.068576 0.222575 0.029 Uiso 1 1 calc R U . . .
H7AB H 0.546643 0.196905 0.269824 0.029 Uiso 1 1 calc R U . . .
H7AC H 0.533521 0.072130 0.297752 0.029 Uiso 1 1 calc R U . . .

loop_
_atom_site_aniso_label
_atom_site_aniso_U_11
_atom_site_aniso_U_22
_atom_site_aniso_U_33
_atom_site_aniso_U_23
_atom_site_aniso_U_13
_atom_site_aniso_U_12
Yb1 0.03399(16) 0.02822(16) 0.03276(16) 0.00535(10) 0.00809(10) 0.01821(12)
P1 0.128(2) 0.0902(19) 0.0872(18) 0.0495(16) 0.0780(19) 0.082(2)
O1 0.044(3) 0.032(2) 0.039(2) 0.0095(19) 0.017(2) 0.024(2)
O2 0.029(2) 0.031(2) 0.036(2) -0.0002(18) 0.0055(18) 0.0156(18)
N3 0.037(3) 0.026(3) 0.033(3) 0.007(2) 0.010(2) 0.014(2)
N4 0.038(3) 0.041(3) 0.037(3) 0.008(2) 0.010(2) 0.027(3)
O5 0.039(2) 0.025(2) 0.031(2) 0.0024(17) 0.0006(18) 0.0159(19)
N6 0.033(3) 0.023(3) 0.034(3) 0.002(2) 0.007(2) 0.009(2)
O7 0.032(2) 0.035(2) 0.039(2) 0.0073(19) 0.0101(18) 0.0169(19)
N1 0.035(3) 0.037(3) 0.038(3) 0.009(2) 0.009(2) 0.020(2)
C1 0.030(3) 0.037(3) 0.035(3) 0.011(3) 0.008(2) 0.017(3)
C2 0.042(4) 0.043(4) 0.050(4) 0.015(3) 0.015(3) 0.025(3)
C8AA 0.049(4) 0.050(4) 0.053(4) 0.028(4) 0.020(3) 0.027(4)
C4 0.055(4) 0.070(5) 0.040(4) 0.024(4) 0.022(3) 0.035(4)
C5 0.037(3) 0.056(4) 0.034(3) 0.011(3) 0.009(3) 0.027(3)
C6AA 0.033(3) 0.043(4) 0.030(3) 0.005(3) 0.005(2) 0.021(3)
C7 0.053(4) 0.039(4) 0.042(4) 0.009(3) 0.012(3) 0.029(3)
C8 0.055(4) 0.053(5) 0.041(4) 0.000(3) 0.015(3) 0.036(4)
C9 0.054(4) 0.068(5) 0.032(4) 0.007(3) 0.014(3) 0.036(4)
C10 0.032(3) 0.032(3) 0.036(3) 0.010(3) 0.008(3) 0.013(3)
C11 0.036(3) 0.035(4) 0.051(4) 0.011(3) 0.013(3) 0.020(3)
C12 0.033(3) 0.049(4) 0.054(4) 0.012(3) 0.003(3) 0.018(3)
C13 0.041(4) 0.045(4) 0.044(4) 0.005(3) 0.004(3) 0.016(3)
C14 0.038(3) 0.030(3) 0.033(3) 0.005(3) 0.007(3) 0.009(3)
C15 0.035(3) 0.027(3) 0.031(3) 0.009(2) 0.011(2) 0.012(3)
C16 0.041(4) 0.030(3) 0.039(3) 0.006(3) 0.012(3) 0.019(3)
C17 0.055(4) 0.040(4) 0.040(4) 0.000(3) 0.014(3) 0.023(3)
C18 0.052(4) 0.040(4) 0.032(3) -0.001(3) 0.006(3) 0.017(3)
C19 0.034(3) 0.045(4) 0.032(3) 0.008(3) 0.011(3) 0.023(3)
C20 0.039(4) 0.060(5) 0.031(3) 0.002(3) 0.006(3) 0.028(3)
C21 0.055(5) 0.088(7) 0.039(4) 0.006(4) 0.000(3) 0.047(5)
C22 0.064(5) 0.065(5) 0.045(4) 0.010(4) 0.004(4) 0.048(4)
C23 0.058(4) 0.060(5) 0.043(4) 0.011(3) 0.010(3) 0.045(4)
C24 0.044(4) 0.063(5) 0.033(4) -0.003(3) 0.000(3) 0.020(4)
C25 0.053(4) 0.043(4) 0.040(4) -0.003(3) 0.010(3) 0.012(4)
C26 0.040(4) 0.038(4) 0.035(3) 0.006(3) 0.009(3) 0.013(3)
C27 0.033(3) 0.033(3) 0.031(3) 0.003(3) 0.010(2) 0.016(3)
C28 0.031(3) 0.025(3) 0.039(3) 0.002(3) 0.009(3) 0.010(3)
C29 0.032(3) 0.025(3) 0.038(3) 0.001(2) 0.009(3) 0.010(3)
C30 0.037(4) 0.041(4) 0.054(4) 0.011(3) 0.015(3) 0.019(3)
C31 0.060(5) 0.062(5) 0.062(5) 0.016(4) 0.032(4) 0.036(4)
C32 0.064(5) 0.052(5) 0.052(4) 0.015(4) 0.029(4) 0.030(4)
C33 0.042(4) 0.029(3) 0.043(4) 0.008(3) 0.013(3) 0.012(3)
C34 0.051(4) 0.034(4) 0.034(3) 0.005(3) 0.009(3) 0.013(3)
C35 0.048(4) 0.034(4) 0.044(4) 0.010(3) 0.006(3) 0.016(3)
C36 0.038(3) 0.028(3) 0.044(4) 0.007(3) 0.009(3) 0.016(3)
C38 0.0795(17) 0.096(2) 0.0664(15) 0.0173(14) 0.0267(13) 0.0480(16)
C39 0.0795(17) 0.096(2) 0.0664(15) 0.0173(14) 0.0267(13) 0.0480(16)
C40 0.0795(17) 0.096(2) 0.0664(15) 0.0173(14) 0.0267(13) 0.0480(16)
C41 0.0795(17) 0.096(2) 0.0664(15) 0.0173(14) 0.0267(13) 0.0480(16)
C42 0.0795(17) 0.096(2) 0.0664(15) 0.0173(14) 0.0267(13) 0.0480(16)
C43 0.0795(17) 0.096(2) 0.0664(15) 0.0173(14) 0.0267(13) 0.0480(16)
C44 0.0795(17) 0.096(2) 0.0664(15) 0.0173(14) 0.0267(13) 0.0480(16)
C45 0.0795(17) 0.096(2) 0.0664(15) 0.0173(14) 0.0267(13) 0.0480(16)
C46 0.0795(17) 0.096(2) 0.0664(15) 0.0173(14) 0.0267(13) 0.0480(16)
C47 0.0795(17) 0.096(2) 0.0664(15) 0.0173(14) 0.0267(13) 0.0480(16)
C48 0.0795(17) 0.096(2) 0.0664(15) 0.0173(14) 0.0267(13) 0.0480(16)
C49 0.0795(17) 0.096(2) 0.0664(15) 0.0173(14) 0.0267(13) 0.0480(16)
C50 0.0795(17) 0.096(2) 0.0664(15) 0.0173(14) 0.0267(13) 0.0480(16)
C51 0.0795(17) 0.096(2) 0.0664(15) 0.0173(14) 0.0267(13) 0.0480(16)
C52 0.0795(17) 0.096(2) 0.0664(15) 0.0173(14) 0.0267(13) 0.0480(16)
C53 0.0795(17) 0.096(2) 0.0664(15) 0.0173(14) 0.0267(13) 0.0480(16)
O3 0.044(3) 0.037(3) 0.053(3) 0.009(2) 0.015(2) 0.028(2)
C3 0.021(3) 0.016(3) 0.039(3) 0.012(2) 0.013(2) 0.013(2)
C5AA 0.016(2) 0.009(2) 0.040(3) 0.003(2) 0.003(2) 0.0065(19)
O0AA 0.041(3) 0.037(3) 0.097(4) 0.002(3) 0.007(3) 0.027(2)
C 0.054(5) 0.054(5) 0.058(5) 0.001(4) 0.014(4) 0.032(4)
C4AA 0.057(4) 0.056(5) 0.040(4) 0.006(3) 0.007(3) 0.040(4)
C2AA 0.017(3) 0.014(3) 0.063(4) -0.004(3) 0.009(3) 0.007(2)
C7AA 0.021(2) 0.010(2) 0.033(3) 0.004(2) 0.010(2) 0.012(2)

loop_
_atom_type_symbol
_atom_type_description
_atom_type_scat_dispersion_real
_atom_type_scat_dispersion_imag
_atom_type_scat_source
C C 0.0033 0.0016 'International Tables Vol C Tables 4.2.6.8 and 6.1.1.4'
H H 0.0000 0.0000 'International Tables Vol C Tables 4.2.6.8 and 6.1.1.4'
N N 0.0061 0.0033 'International Tables Vol C Tables 4.2.6.8 and 6.1.1.4'
O O 0.0106 0.0060 'International Tables Vol C Tables 4.2.6.8 and 6.1.1.4'
P P 0.1023 0.0942 'International Tables Vol C Tables 4.2.6.8 and 6.1.1.4'
Yb Yb -0.3850 5.5486 'International Tables Vol C Tables 4.2.6.8 and 6.1.1.4'

loop_
_geom_angle_atom_site_label_1
_geom_angle_atom_site_label_2
_geom_angle_atom_site_label_3
_geom_angle
_geom_angle_site_symmetry_1
_geom_angle_site_symmetry_3
_geom_angle_publ_flag
O1 Yb1 O2 102.26(16) . . ?
O1 Yb1 O5 141.02(16) . . ?
O2 Yb1 O5 91.83(15) . . ?
O1 Yb1 O7 90.86(16) . . ?
O2 Yb1 O7 139.68(16) . . ?
O5 Yb1 O7 101.57(16) . . ?
O1 Yb1 N1 68.89(17) . . ?
O2 Yb1 N1 76.30(16) . . ?
O5 Yb1 N1 79.78(17) . . ?
O7 Yb1 N1 143.21(17) . . ?
O1 Yb1 N4 79.99(18) . . ?
O2 Yb1 N4 144.81(16) . . ?
O5 Yb1 N4 68.33(17) . . ?
O7 Yb1 N4 74.63(16) . . ?
N1 Yb1 N4 71.85(17) . . ?
O1 Yb1 N6 140.78(16) . . ?
O2 Yb1 N6 78.12(16) . . ?
O5 Yb1 N6 77.43(16) . . ?
O7 Yb1 N6 68.26(16) . . ?
N1 Yb1 N6 144.90(17) . . ?
N4 Yb1 N6 122.14(18) . . ?
O1 Yb1 N3 74.93(17) . . ?
O2 Yb1 N3 68.08(16) . . ?
O5 Yb1 N3 143.43(16) . . ?
O7 Yb1 N3 79.23(17) . . ?
N1 Yb1 N3 121.30(18) . . ?
N4 Yb1 N3 143.20(17) . . ?
N6 Yb1 N3 68.90(16) . . ?
O1 Yb1 C1 20.62(16) . . ?
O2 Yb1 C1 94.21(16) . . ?
O5 Yb1 C1 123.91(16) . . ?
O7 Yb1 C1 108.56(16) . . ?
N1 Yb1 C1 48.27(17) . . ?
N4 Yb1 C1 75.56(17) . . ?
N6 Yb1 C1 157.91(17) . . ?
N3 Yb1 C1 89.01(17) . . ?
O1 Yb1 C29 106.90(16) . . ?
O2 Yb1 C29 121.63(16) . . ?
O5 Yb1 C29 95.58(16) . . ?
O7 Yb1 C29 20.38(16) . . ?
N1 Yb1 C29 161.82(17) . . ?
N4 Yb1 C29 90.06(17) . . ?
N6 Yb1 C29 47.93(17) . . ?
N3 Yb1 C29 72.38(16) . . ?
C1 Yb1 C29 126.41(16) . . ?
O1 Yb1 C27 124.19(17) . . ?
O2 Yb1 C27 109.91(16) . . ?
O5 Yb1 C27 20.44(16) . . ?
O7 Yb1 C27 92.60(16) . . ?
N1 Yb1 C27 75.96(17) . . ?
N4 Yb1 C27 47.92(17) . . ?
N6 Yb1 C27 90.79(16) . . ?
N3 Yb1 C27 159.66(16) . . ?
C1 Yb1 C27 111.29(17) . . ?
C29 Yb1 C27 93.52(16) . . ?
O1 Yb1 C10 93.92(17) . . ?
O2 Yb1 C10 20.25(16) . . ?
O5 Yb1 C10 109.12(16) . . ?
O7 Yb1 C10 122.77(17) . . ?
N1 Yb1 C10 90.08(17) . . ?
N4 Yb1 C10 161.93(17) . . ?
N6 Yb1 C10 72.87(16) . . ?
N3 Yb1 C10 47.83(17) . . ?
C1 Yb1 C10 92.73(16) . . ?
C29 Yb1 C10 108.00(17) . . ?
C27 Yb1 C10 128.57(16) . . ?
C46 P1 C41 108.3(5) . . ?
C46 P1 C42 105.0(5) . . ?
C41 P1 C42 118.3(5) . . ?
C46 P1 C50 102.0(5) . . ?
C41 P1 C50 114.6(5) . . ?
C42 P1 C50 106.9(5) . . ?
C1 O1 Yb1 123.2(4) . . ?
C10 O2 Yb1 123.5(4) . . ?
C16 N3 C15 118.6(6) . . ?
C16 N3 Yb1 128.4(4) . . ?
C15 N3 Yb1 113.0(4) . . ?
C23 N4 C19 119.2(6) . . ?
C23 N4 Yb1 127.7(5) . . ?
C19 N4 Yb1 113.1(4) . . ?
C27 O5 Yb1 122.9(4) . . ?
C36 N6 C28 117.3(6) . . ?
C36 N6 Yb1 129.3(4) . . ?
C28 N6 Yb1 113.0(4) . . ?
C29 O7 Yb1 122.8(4) . . ?
C7 N1 C6AA 117.4(6) . . ?
C7 N1 Yb1 129.0(5) . . ?
C6AA N1 Yb1 113.5(4) . . ?
O1 C1 C2 124.4(6) . . ?
O1 C1 C6AA 118.0(6) . . ?
C2 C1 C6AA 117.6(6) . . ?
O1 C1 Yb1 36.1(3) . . ?
C2 C1 Yb1 160.4(5) . . ?
C6AA C1 Yb1 81.9(4) . . ?
C1 C2 C8AA 120.9(7) . . ?
C1 C2 H2 119.5 . . ?
C8AA C2 H2 119.5 . . ?
C4 C8AA C2 122.6(7) . . ?
C4 C8AA H8AA 118.7 . . ?
C2 C8AA H8AA 118.7 . . ?
C8AA C4 C5 118.9(6) . . ?
C8AA C4 H4 120.5 . . ?
C5 C4 H4 120.5 . . ?
C6AA C5 C9 117.3(7) . . ?
C6AA C5 C4 118.8(7) . . ?
C9 C5 C4 123.8(7) . . ?
N1 C6AA C5 122.6(6) . . ?
N1 C6AA C1 116.3(6) . . ?
C5 C6AA C1 121.1(6) . . ?
N1 C7 C8 123.5(7) . . ?
N1 C7 H7 118.3 . . ?
C8 C7 H7 118.3 . . ?
C9 C8 C7 119.5(7) . . ?
C9 C8 H8 120.2 . . ?
C7 C8 H8 120.2 . . ?
C8 C9 C5 119.6(6) . . ?
C8 C9 H9 120.2 . . ?
C5 C9 H9 120.2 . . ?
O2 C10 C11 123.9(6) . . ?
O2 C10 C15 119.0(6) . . ?
C11 C10 C15 117.2(6) . . ?
O2 C10 Yb1 36.2(3) . . ?
C11 C10 Yb1 160.1(5) . . ?
C15 C10 Yb1 82.7(4) . . ?
C12 C11 C10 120.8(6) . . ?
C12 C11 H11 119.6 . . ?
C10 C11 H11 119.6 . . ?
C13 C12 C11 122.4(7) . . ?
C13 C12 H12 118.8 . . ?
C11 C12 H12 118.8 . . ?
C12 C13 C14 119.8(7) . . ?
C12 C13 H13 120.1 . . ?
C14 C13 H13 120.1 . . ?
C13 C14 C18 124.6(6) . . ?
C13 C14 C15 118.7(6) . . ?
C18 C14 C15 116.7(6) . . ?
N3 C15 C14 122.4(6) . . ?
N3 C15 C10 116.4(5) . . ?
C14 C15 C10 121.1(6) . . ?
N3 C16 C17 122.8(6) . . ?
N3 C16 H16 118.6 . . ?
C17 C16 H16 118.6 . . ?
C18 C17 C16 119.3(6) . . ?
C18 C17 H17 120.4 . . ?
C16 C17 H17 120.4 . . ?
C17 C18 C14 120.2(6) . . ?
C17 C18 H18 119.9 . . ?
C14 C18 H18 119.9 . . ?
N4 C19 C20 122.5(6) . . ?
N4 C19 C27 116.7(6) . . ?
C20 C19 C27 120.7(6) . . ?
C24 C20 C21 124.3(7) . . ?
C24 C20 C19 119.2(7) . . ?
C21 C20 C19 116.5(7) . . ?
C22 C21 C20 119.9(7) . . ?
C22 C21 H21 120.1 . . ?
C20 C21 H21 120.1 . . ?
C21 C22 C23 120.1(7) . . ?
C21 C22 H22 119.9 . . ?
C23 C22 H22 119.9 . . ?
N4 C23 C22 121.9(8) . . ?
N4 C23 H23 119.1 . . ?
C22 C23 H23 119.1 . . ?
C25 C24 C20 119.4(7) . . ?
C25 C24 H24 120.3 . . ?
C20 C24 H24 120.3 . . ?
C24 C25 C26 122.3(7) . . ?
C24 C25 H25 118.9 . . ?
C26 C25 H25 118.9 . . ?
C27 C26 C25 120.6(7) . . ?
C27 C26 H26 119.7 . . ?
C25 C26 H26 119.7 . . ?
O5 C27 C26 123.6(6) . . ?
O5 C27 C19 118.7(6) . . ?
C26 C27 C19 117.6(6) . . ?
O5 C27 Yb1 36.6(3) . . ?
C26 C27 Yb1 160.0(5) . . ?
C19 C27 Yb1 82.1(4) . . ?
N6 C28 C33 122.6(6) . . ?
N6 C28 C29 115.8(6) . . ?
C33 C28 C29 121.6(6) . . ?
O7 C29 C30 123.2(6) . . ?
O7 C29 C28 119.8(6) . . ?
C30 C29 C28 117.0(6) . . ?
O7 C29 Yb1 36.8(3) . . ?
C30 C29 Yb1 159.8(5) . . ?
C28 C29 Yb1 83.1(4) . . ?
C31 C30 C29 120.5(7) . . ?
C31 C30 H30 119.8 . . ?
C29 C30 H30 119.7 . . ?
C32 C31 C30 123.0(7) . . ?
C32 C31 H31 118.5 . . ?
C30 C31 H31 118.5 . . ?
C31 C32 C33 118.9(7) . . ?
C31 C32 H32 120.6 . . ?
C33 C32 H32 120.6 . . ?
C34 C33 C32 123.9(7) . . ?
C34 C33 C28 117.0(6) . . ?
C32 C33 C28 119.1(6) . . ?
C35 C34 C33 120.1(6) . . ?
C35 C34 H34 120.0 . . ?
C33 C34 H34 120.0 . . ?
C34 C35 C36 118.5(7) . . ?
C34 C35 H35 120.8 . . ?
C36 C35 H35 120.8 . . ?
N6 C36 C35 124.5(6) . . ?
N6 C36 H36 117.8 . . ?
C35 C36 H36 117.8 . . ?
C39 C38 H38A 109.5 . . ?
C39 C38 H38B 109.5 . . ?
H38A C38 H38B 109.5 . . ?
C39 C38 H38C 109.5 . . ?
H38A C38 H38C 109.5 . . ?
H38B C38 H38C 109.5 . . ?
C38 C39 C40 111.5(9) . . ?
C38 C39 H39A 109.3 . . ?
C40 C39 H39A 109.3 . . ?
C38 C39 H39B 109.3 . . ?
C40 C39 H39B 109.3 . . ?
H39A C39 H39B 108.0 . . ?
C39 C40 C41 114.0(9) . . ?
C39 C40 H40A 108.8 . . ?
C41 C40 H40A 108.8 . . ?
C39 C40 H40B 108.8 . . ?
C41 C40 H40B 108.8 . . ?
H40A C40 H40B 107.6 . . ?
C40 C41 P1 114.1(8) . . ?
C40 C41 H41A 108.7 . . ?
P1 C41 H41A 108.7 . . ?
C40 C41 H41B 108.7 . . ?
P1 C41 H41B 108.7 . . ?
H41A C41 H41B 107.6 . . ?
C43 C42 P1 113.0(8) . . ?
C43 C42 H42A 109.0 . . ?
P1 C42 H42A 109.0 . . ?
C43 C42 H42B 109.0 . . ?
P1 C42 H42B 109.0 . . ?
H42A C42 H42B 107.8 . . ?
C42 C43 C44 112.2(10) . . ?
C42 C43 H43A 109.2 . . ?
C44 C43 H43A 109.2 . . ?
C42 C43 H43B 109.2 . . ?
C44 C43 H43B 109.2 . . ?
H43A C43 H43B 107.9 . . ?
C45 C44 C43 113.9(10) . . ?
C45 C44 H44A 108.8 . . ?
C43 C44 H44A 108.8 . . ?
C45 C44 H44B 108.8 . . ?
C43 C44 H44B 108.8 . . ?
H44A C44 H44B 107.7 . . ?
C44 C45 H45A 109.5 . . ?
C44 C45 H45B 109.5 . . ?
H45A C45 H45B 109.5 . . ?
C44 C45 H45C 109.5 . . ?
H45A C45 H45C 109.5 . . ?
H45B C45 H45C 109.5 . . ?
C47 C46 P1 116.2(8) . . ?
C47 C46 H46A 108.2 . . ?
P1 C46 H46A 108.2 . . ?
C47 C46 H46B 108.2 . . ?
P1 C46 H46B 108.2 . . ?
H46A C46 H46B 107.4 . . ?
C46 C47 C48 115.0(10) . . ?
C46 C47 H47A 108.5 . . ?
C48 C47 H47A 108.5 . . ?
C46 C47 H47B 108.5 . . ?
C48 C47 H47B 108.5 . . ?
H47A C47 H47B 107.5 . . ?
C49 C48 C47 114.2(10) . . ?
C49 C48 H48A 108.7 . . ?
C47 C48 H48A 108.7 . . ?
C49 C48 H48B 108.7 . . ?
C47 C48 H48B 108.7 . . ?
H48A C48 H48B 107.6 . . ?
C48 C49 H49A 109.5 . . ?
C48 C49 H49B 109.5 . . ?
H49A C49 H49B 109.5 . . ?
C48 C49 H49C 109.5 . . ?
H49A C49 H49C 109.5 . . ?
H49B C49 H49C 109.5 . . ?
C51 C50 P1 115.3(8) . . ?
C51 C50 H50A 108.5 . . ?
P1 C50 H50A 108.5 . . ?
C51 C50 H50B 108.5 . . ?
P1 C50 H50B 108.5 . . ?
H50A C50 H50B 107.5 . . ?
C50 C51 C52 118.1(9) . . ?
C50 C51 H51A 107.8 . . ?
C52 C51 H51A 107.8 . . ?
C50 C51 H51B 107.8 . . ?
C52 C51 H51B 107.8 . . ?
H51A C51 H51B 107.1 . . ?
C53 C52 C51 120.1(9) . . ?
C53 C52 H52A 107.3 . . ?
C51 C52 H52A 107.3 . . ?
C53 C52 H52B 107.3 . . ?
C51 C52 H52B 107.3 . . ?
H52A C52 H52B 106.9 . . ?
C52 C53 H53A 109.5 . . ?
C52 C53 H53B 109.5 . . ?
H53A C53 H53B 109.5 . . ?
C52 C53 H53C 109.5 . . ?
H53A C53 H53C 109.5 . . ?
H53B C53 H53C 109.5 . . ?
C4AA C3 H3A 109.5 . . ?
C4AA C3 H3B 109.5 . . ?
H3A C3 H3B 109.5 . . ?
C4AA C3 H3C 109.5 . . ?
H3A C3 H3C 109.5 . . ?
H3B C3 H3C 109.5 . . ?
C C5AA H5AA 109.5 . . ?
C C5AA H5AB 109.5 . . ?
H5AA C5AA H5AB 109.5 . . ?
C C5AA H5AC 109.5 . . ?
H5AA C5AA H5AC 109.5 . . ?
H5AB C5AA H5AC 109.5 . . ?
C2AA C C5AA 126.2(7) . . ?
C2AA C O0AA 117.3(7) . . ?
C5AA C O0AA 116.5(7) . . ?
C7AA C4AA C3 124.9(6) . . ?
C7AA C4AA O3 118.3(7) . . ?
C3 C4AA O3 116.8(6) . . ?
C C2AA H2AA 109.5 . . ?
C C2AA H2AB 109.5 . . ?
H2AA C2AA H2AB 109.5 . . ?
C C2AA H2AC 109.5 . . ?
H2AA C2AA H2AC 109.5 . . ?
H2AB C2AA H2AC 109.5 . . ?
C4AA C7AA H7AA 109.5 . . ?
C4AA C7AA H7AB 109.5 . . ?
H7AA C7AA H7AB 109.5 . . ?
C4AA C7AA H7AC 109.5 . . ?
H7AA C7AA H7AC 109.5 . . ?
H7AB C7AA H7AC 109.5 . . ?

loop_
_geom_bond_atom_site_label_1
_geom_bond_atom_site_label_2
_geom_bond_distance
_geom_bond_site_symmetry_2
_geom_bond_publ_flag
Yb1 O1 2.226(4) . ?
Yb1 O2 2.246(4) . ?
Yb1 O5 2.250(4) . ?
Yb1 O7 2.253(4) . ?
Yb1 N1 2.484(5) . ?
Yb1 N4 2.507(5) . ?
Yb1 N6 2.517(5) . ?
Yb1 N3 2.527(5) . ?
Yb1 C1 3.157(6) . ?
Yb1 C29 3.161(6) . ?
Yb1 C27 3.165(6) . ?
Yb1 C10 3.167(6) . ?
P1 C46 1.794(11) . ?
P1 C41 1.809(12) . ?
P1 C42 1.818(11) . ?
P1 C50 1.843(10) . ?
O1 C1 1.329(8) . ?
O2 C10 1.315(8) . ?
N3 C16 1.327(8) . ?
N3 C15 1.364(8) . ?
N4 C23 1.312(9) . ?
N4 C19 1.363(9) . ?
O5 C27 1.317(8) . ?
N6 C36 1.308(8) . ?
N6 C28 1.378(8) . ?
O7 C29 1.310(8) . ?
N1 C7 1.333(9) . ?
N1 C6AA 1.369(9) . ?
C1 C2 1.376(10) . ?
C1 C6AA 1.440(9) . ?
C2 C8AA 1.408(10) . ?
C2 H2 0.9500 . ?
C8AA C4 1.358(11) . ?
C8AA H8AA 0.9500 . ?
C4 C5 1.428(11) . ?
C4 H4 0.9500 . ?
C5 C6AA 1.415(9) . ?
C5 C9 1.419(10) . ?
C7 C8 1.402(10) . ?
C7 H7 0.9500 . ?
C8 C9 1.353(11) . ?
C8 H8 0.9500 . ?
C9 H9 0.9500 . ?
C10 C11 1.397(9) . ?
C10 C15 1.437(9) . ?
C11 C12 1.394(10) . ?
C11 H11 0.9500 . ?
C12 C13 1.370(11) . ?
C12 H12 0.9500 . ?
C13 C14 1.402(10) . ?
C13 H13 0.9500 . ?
C14 C18 1.410(10) . ?
C14 C15 1.427(9) . ?
C16 C17 1.405(10) . ?
C16 H16 0.9500 . ?
C17 C18 1.367(11) . ?
C17 H17 0.9500 . ?
C18 H18 0.9500 . ?
C19 C20 1.421(9) . ?
C19 C27 1.432(9) . ?
C20 C24 1.409(11) . ?
C20 C21 1.415(11) . ?
C21 C22 1.353(13) . ?
C21 H21 0.9500 . ?
C22 C23 1.414(11) . ?
C22 H22 0.9500 . ?
C23 H23 0.9500 . ?
C24 C25 1.360(12) . ?
C24 H24 0.9500 . ?
C25 C26 1.405(10) . ?
C25 H25 0.9500 . ?
C26 C27 1.391(9) . ?
C26 H26 0.9500 . ?
C28 C33 1.416(9) . ?
C28 C29 1.431(9) . ?
C29 C30 1.404(9) . ?
C30 C31 1.397(11) . ?
C30 H30 0.9500 . ?
C31 C32 1.364(12) . ?
C31 H31 0.9500 . ?
C32 C33 1.415(10) . ?
C32 H32 0.9500 . ?
C33 C34 1.405(10) . ?
C34 C35 1.366(11) . ?
C34 H34 0.9500 . ?
C35 C36 1.404(10) . ?
C35 H35 0.9500 . ?
C36 H36 0.9500 . ?
C38 C39 1.514(13) . ?
C38 H38A 0.9800 . ?
C38 H38B 0.9800 . ?
C38 H38C 0.9800 . ?
C39 C40 1.533(15) . ?
C39 H39A 0.9900 . ?
C39 H39B 0.9900 . ?
C40 C41 1.545(13) . ?
C40 H40A 0.9900 . ?
C40 H40B 0.9900 . ?
C41 H41A 0.9900 . ?
C41 H41B 0.9900 . ?
C42 C43 1.490(14) . ?
C42 H42A 0.9900 . ?
C42 H42B 0.9900 . ?
C43 C44 1.537(15) . ?
C43 H43A 0.9900 . ?
C43 H43B 0.9900 . ?
C44 C45 1.447(14) . ?
C44 H44A 0.9900 . ?
C44 H44B 0.9900 . ?
C45 H45A 0.9800 . ?
C45 H45B 0.9800 . ?
C45 H45C 0.9800 . ?
C46 C47 1.498(15) . ?
C46 H46A 0.9900 . ?
C46 H46B 0.9900 . ?
C47 C48 1.510(14) . ?
C47 H47A 0.9900 . ?
C47 H47B 0.9900 . ?
C48 C49 1.464(15) . ?
C48 H48A 0.9900 . ?
C48 H48B 0.9900 . ?
C49 H49A 0.9800 . ?
C49 H49B 0.9800 . ?
C49 H49C 0.9800 . ?
C50 C51 1.456(14) . ?
C50 H50A 0.9900 . ?
C50 H50B 0.9900 . ?
C51 C52 1.480(13) . ?
C51 H51A 0.9900 . ?
C51 H51B 0.9900 . ?
C52 C53 1.457(14) . ?
C52 H52A 0.9900 . ?
C52 H52B 0.9900 . ?
C53 H53A 0.9800 . ?
C53 H53B 0.9800 . ?
C53 H53C 0.9800 . ?
O3 C4AA 1.372(8) . ?
C3 C4AA 1.360(10) . ?
C3 H3A 0.9800 . ?
C3 H3B 0.9800 . ?
C3 H3C 0.9800 . ?
C5AA C 1.365(10) . ?
C5AA H5AA 0.9800 . ?
C5AA H5AB 0.9800 . ?
C5AA H5AC 0.9800 . ?
O0AA C 1.379(9) . ?
C C2AA 1.316(10) . ?
C4AA C7AA 1.352(9) . ?
C2AA H2AA 0.9800 . ?
C2AA H2AB 0.9800 . ?
C2AA H2AC 0.9800 . ?
C7AA H7AA 0.9800 . ?
C7AA H7AB 0.9800 . ?
C7AA H7AC 0.9800 . ?

loop_
_geom_torsion_atom_site_label_1
_geom_torsion_atom_site_label_2
_geom_torsion_atom_site_label_3
_geom_torsion_atom_site_label_4
_geom_torsion
_geom_torsion_site_symmetry_1
_geom_torsion_site_symmetry_2
_geom_torsion_site_symmetry_3
_geom_torsion_site_symmetry_4
_geom_torsion_publ_flag
Yb1 O1 C1 C2 -177.0(5) . . . . ?
Yb1 O1 C1 C6AA 2.0(8) . . . . ?
O1 C1 C2 C8AA 179.6(6) . . . . ?
C6AA C1 C2 C8AA 0.6(10) . . . . ?
Yb1 C1 C2 C8AA 174.4(10) . . . . ?
C1 C2 C8AA C4 0.9(12) . . . . ?
C2 C8AA C4 C5 -1.6(12) . . . . ?
C8AA C4 C5 C6AA 0.7(11) . . . . ?
C8AA C4 C5 C9 -178.7(7) . . . . ?
C7 N1 C6AA C5 -0.1(9) . . . . ?
Yb1 N1 C6AA C5 179.4(5) . . . . ?
C7 N1 C6AA C1 -179.0(6) . . . . ?
Yb1 N1 C6AA C1 0.5(7) . . . . ?
C9 C5 C6AA N1 1.3(10) . . . . ?
C4 C5 C6AA N1 -178.1(6) . . . . ?
C9 C5 C6AA C1 -179.8(6) . . . . ?
C4 C5 C6AA C1 0.7(10) . . . . ?
O1 C1 C6AA N1 -1.5(9) . . . . ?
C2 C1 C6AA N1 177.6(6) . . . . ?
Yb1 C1 C6AA N1 -0.4(5) . . . . ?
O1 C1 C6AA C5 179.5(6) . . . . ?
C2 C1 C6AA C5 -1.4(9) . . . . ?
Yb1 C1 C6AA C5 -179.3(6) . . . . ?
C6AA N1 C7 C8 -1.3(10) . . . . ?
Yb1 N1 C7 C8 179.2(5) . . . . ?
N1 C7 C8 C9 1.6(12) . . . . ?
C7 C8 C9 C5 -0.3(11) . . . . ?
C6AA C5 C9 C8 -1.1(11) . . . . ?
C4 C5 C9 C8 178.3(7) . . . . ?
Yb1 O2 C10 C11 -178.3(5) . . . . ?
Yb1 O2 C10 C15 1.0(8) . . . . ?
O2 C10 C11 C12 -179.1(6) . . . . ?
C15 C10 C11 C12 1.7(10) . . . . ?
Yb1 C10 C11 C12 178.0(10) . . . . ?
C10 C11 C12 C13 -0.7(11) . . . . ?
C11 C12 C13 C14 0.3(12) . . . . ?
C12 C13 C14 C18 178.8(7) . . . . ?
C12 C13 C14 C15 -1.0(10) . . . . ?
C16 N3 C15 C14 -0.1(9) . . . . ?
Yb1 N3 C15 C14 -178.9(5) . . . . ?
C16 N3 C15 C10 178.6(5) . . . . ?
Yb1 N3 C15 C10 -0.2(7) . . . . ?
C13 C14 C15 N3 -179.3(6) . . . . ?
C18 C14 C15 N3 0.9(9) . . . . ?
C13 C14 C15 C10 2.1(9) . . . . ?
C18 C14 C15 C10 -177.7(6) . . . . ?
O2 C10 C15 N3 -0.4(8) . . . . ?
C11 C10 C15 N3 178.9(6) . . . . ?
Yb1 C10 C15 N3 0.2(5) . . . . ?
O2 C10 C15 C14 178.3(6) . . . . ?
C11 C10 C15 C14 -2.4(9) . . . . ?
Yb1 C10 C15 C14 178.9(5) . . . . ?
C15 N3 C16 C17 -0.9(9) . . . . ?
Yb1 N3 C16 C17 177.7(5) . . . . ?
N3 C16 C17 C18 1.1(11) . . . . ?
C16 C17 C18 C14 -0.1(11) . . . . ?
C13 C14 C18 C17 179.4(7) . . . . ?
C15 C14 C18 C17 -0.8(10) . . . . ?
C23 N4 C19 C20 -0.9(9) . . . . ?
Yb1 N4 C19 C20 176.3(5) . . . . ?
C23 N4 C19 C27 178.6(6) . . . . ?
Yb1 N4 C19 C27 -4.1(7) . . . . ?
N4 C19 C20 C24 -178.4(6) . . . . ?
C27 C19 C20 C24 2.0(10) . . . . ?
N4 C19 C20 C21 0.0(10) . . . . ?
C27 C19 C20 C21 -179.6(6) . . . . ?
C24 C20 C21 C22 179.1(8) . . . . ?
C19 C20 C21 C22 0.8(11) . . . . ?
C20 C21 C22 C23 -0.6(12) . . . . ?
C19 N4 C23 C22 1.2(10) . . . . ?
Yb1 N4 C23 C22 -175.6(5) . . . . ?
C21 C22 C23 N4 -0.4(12) . . . . ?
C21 C20 C24 C25 179.7(7) . . . . ?
C19 C20 C24 C25 -2.0(11) . . . . ?
C20 C24 C25 C26 0.8(12) . . . . ?
C24 C25 C26 C27 0.5(11) . . . . ?
Yb1 O5 C27 C26 -175.8(5) . . . . ?
Yb1 O5 C27 C19 1.6(7) . . . . ?
C25 C26 C27 O5 177.0(6) . . . . ?
C25 C26 C27 C19 -0.5(10) . . . . ?
C25 C26 C27 Yb1 169.7(10) . . . . ?
N4 C19 C27 O5 2.1(8) . . . . ?
C20 C19 C27 O5 -178.4(6) . . . . ?
N4 C19 C27 C26 179.7(6) . . . . ?
C20 C19 C27 C26 -0.8(9) . . . . ?
N4 C19 C27 Yb1 3.0(5) . . . . ?
C20 C19 C27 Yb1 -177.4(6) . . . . ?
C36 N6 C28 C33 -1.2(9) . . . . ?
Yb1 N6 C28 C33 -175.0(5) . . . . ?
C36 N6 C28 C29 178.9(6) . . . . ?
Yb1 N6 C28 C29 5.1(7) . . . . ?
Yb1 O7 C29 C30 176.2(5) . . . . ?
Yb1 O7 C29 C28 -1.9(8) . . . . ?
N6 C28 C29 O7 -2.6(9) . . . . ?
C33 C28 C29 O7 177.5(6) . . . . ?
N6 C28 C29 C30 179.1(6) . . . . ?
C33 C28 C29 C30 -0.7(9) . . . . ?
N6 C28 C29 Yb1 -3.8(5) . . . . ?
C33 C28 C29 Yb1 176.4(6) . . . . ?
O7 C29 C30 C31 -178.1(7) . . . . ?
C28 C29 C30 C31 0.1(10) . . . . ?
Yb1 C29 C30 C31 -171.5(10) . . . . ?
C29 C30 C31 C32 1.4(13) . . . . ?
C30 C31 C32 C33 -2.2(14) . . . . ?
C31 C32 C33 C34 178.2(8) . . . . ?
C31 C32 C33 C28 1.5(12) . . . . ?
N6 C28 C33 C34 3.1(10) . . . . ?
C29 C28 C33 C34 -177.0(6) . . . . ?
N6 C28 C33 C32 -179.9(6) . . . . ?
C29 C28 C33 C32 -0.1(10) . . . . ?
C32 C33 C34 C35 -179.9(7) . . . . ?
C28 C33 C34 C35 -3.0(10) . . . . ?
C33 C34 C35 C36 1.3(10) . . . . ?
C28 N6 C36 C35 -0.8(10) . . . . ?
Yb1 N6 C36 C35 171.9(5) . . . . ?
C34 C35 C36 N6 0.7(11) . . . . ?
C38 C39 C40 C41 178.3(9) . . . . ?
C39 C40 C41 P1 149.7(8) . . . . ?
C46 P1 C41 C40 -60.9(9) . . . . ?
C42 P1 C41 C40 58.3(9) . . . . ?
C50 P1 C41 C40 -174.0(7) . . . . ?
C46 P1 C42 C43 158.3(8) . . . . ?
C41 P1 C42 C43 37.4(9) . . . . ?
C50 P1 C42 C43 -93.8(9) . . . . ?
P1 C42 C43 C44 162.4(7) . . . . ?
C42 C43 C44 C45 168.7(9) . . . . ?
C41 P1 C46 C47 -45.3(9) . . . . ?
C42 P1 C46 C47 -172.6(8) . . . . ?
C50 P1 C46 C47 76.0(9) . . . . ?
P1 C46 C47 C48 -171.0(7) . . . . ?
C46 C47 C48 C49 -174.0(9) . . . . ?
C46 P1 C50 C51 157.1(9) . . . . ?
C41 P1 C50 C51 -86.2(10) . . . . ?
C42 P1 C50 C51 47.1(11) . . . . ?
P1 C50 C51 C52 -179.5(9) . . . . ?
C50 C51 C52 C53 -176.7(11) . . . . ?
